data_7159621
loop_
_publ_author_name
'Zelentsova, Maria V.'
'Sandulenko, Irina V.'
'Ambartsumyan, Asmik A.'
'Danshina, Anastasia A.'
'Moiseev, Sergey K.'

_publ_section_title
;
 C(21)-Di- and monofluorinated scaffold for thevinol/orvinol-based opioid
 receptor ligands.
;
_journal_issue 45
_journal_name_full 'Organic &amp; biomolecular chemistry'
_journal_page_first 9091
_journal_page_last 9100
_journal_paper_doi 10.1039/d3ob01577g
_journal_volume 21
_journal_year 2023
_chemical_absolute_configuration rm
_chemical_formula_moiety 'C24 H31 F2 N O4, H2 O, C2 H6 O'
_chemical_formula_sum 'C26 H39 F2 N O6'
_chemical_formula_weight 499.58
_space_group_crystal_system orthorhombic
_space_group_IT_number 19
_space_group_name_Hall 'P 2ac 2ab'
_space_group_name_H-M_alt 'P 21 21 21'
_atom_sites_solution_hydrogens mixed
_audit_creation_date 2023-08-31
_audit_creation_method
;
Olex2 1.5
(compiled 2023.03.06 svn.rbb2c1857 for OlexSys, GUI svn.r6748)
;
_audit_update_record
;
2023-09-11 deposited with the CCDC.	2023-10-30 downloaded from the CCDC.
;
_cell_angle_alpha 90
_cell_angle_beta 90
_cell_angle_gamma 90
_cell_formula_units_Z 4
_cell_length_a 9.5587(9)
_cell_length_b 10.1828(8)
_cell_length_c 24.801(2)
_cell_measurement_reflns_used 9876
_cell_measurement_temperature 100
_cell_measurement_theta_max 30.66
_cell_measurement_theta_min 2.16
_cell_volume 2414.0(4)
_computing_molecular_graphics 'Olex2 1.5 (Dolomanov et al., 2009)'
_computing_publication_material 'Olex2 1.5 (Dolomanov et al., 2009)'
_computing_structure_refinement 'XL  (Sheldrick, 2008)'
_diffrn_ambient_temperature 100
_diffrn_measured_fraction_theta_full 0.999
_diffrn_measured_fraction_theta_max 0.999
_diffrn_measurement_device_type 'Bruker Quest D8'
_diffrn_measurement_method '\f and \w scans'
_diffrn_radiation_monochromator graphite
_diffrn_radiation_type MoK\a
_diffrn_radiation_wavelength 0.71073
_diffrn_reflns_av_R_equivalents 0.1520
_diffrn_reflns_av_unetI/netI 0.0659
_diffrn_reflns_Laue_measured_fraction_full 0.999
_diffrn_reflns_Laue_measured_fraction_max 0.999
_diffrn_reflns_limit_h_max 12
_diffrn_reflns_limit_h_min -12
_diffrn_reflns_limit_k_max 13
_diffrn_reflns_limit_k_min -13
_diffrn_reflns_limit_l_max 32
_diffrn_reflns_limit_l_min -32
_diffrn_reflns_number 59479
_diffrn_reflns_point_group_measured_fraction_full 0.999
_diffrn_reflns_point_group_measured_fraction_max 0.999
_diffrn_reflns_theta_full 25.242
_diffrn_reflns_theta_max 27.997
_diffrn_reflns_theta_min 1.642
_diffrn_source_current 1.4
_diffrn_source_power 0.07
_diffrn_source_voltage 50.0
_diffrn_standards_number 0
_exptl_absorpt_coefficient_mu 0.106
_exptl_absorpt_correction_T_max 0.7461
_exptl_absorpt_correction_T_min 0.5995
_exptl_absorpt_correction_type multi-scan
_exptl_absorpt_process_details
;
SADABS-2008/1 (Bruker,2008) was used for absorption correction.
wR2(int) was 0.1368 before and 0.0797 after correction.
The Ratio of minimum to maximum transmission is 0.8035.
The \l/2 correction factor is 0.0015.
;
_exptl_crystal_colour colourless
_exptl_crystal_colour_primary colourless
_exptl_crystal_density_diffrn 1.375
_exptl_crystal_description needle
_exptl_crystal_F_000 1072
_exptl_crystal_size_max 0.1
_exptl_crystal_size_mid 0.01
_exptl_crystal_size_min 0.01
_refine_diff_density_max 0.443
_refine_diff_density_min -0.608
_refine_diff_density_rms 0.116
_refine_ls_abs_structure_details
;
 Flack x determined using 1821 quotients [(I+)-(I-)]/[(I+)+(I-)]
 (Parsons, Flack and Wagner, Acta Cryst. B69 (2013) 249-259).
;
_refine_ls_abs_structure_Flack 0.33(18)
_refine_ls_extinction_method none
_refine_ls_goodness_of_fit_ref 1.142
_refine_ls_hydrogen_treatment constr
_refine_ls_matrix_type full
_refine_ls_number_parameters 332
_refine_ls_number_reflns 5837
_refine_ls_number_restraints 101
_refine_ls_restrained_S_all 1.146
_refine_ls_R_factor_all 0.1132
_refine_ls_R_factor_gt 0.0982
_refine_ls_shift/su_max 0.001
_refine_ls_shift/su_mean 0.000
_refine_ls_structure_factor_coef Fsqd
_refine_ls_weighting_details 'w=1/[\s^2^(Fo^2^)+14.5778P] where P=(Fo^2^+2Fc^2^)/3'
_refine_ls_weighting_scheme calc
_refine_ls_wR_factor_gt 0.2223
_refine_ls_wR_factor_ref 0.2272
_reflns_Friedel_coverage 0.766
_reflns_Friedel_fraction_full 0.999
_reflns_Friedel_fraction_max 1.000
_reflns_number_gt 4932
_reflns_number_total 5837
_reflns_threshold_expression 'I > 2\s(I)'
_cod_data_source_file d3ob01577g2.cif
_cod_data_source_block 38
_cod_depositor_comments 'Adding full bibliography for 7159615--7159624.cif.'
_cod_database_code 7159621
_shelxl_version_number 2014/6
_shelx_space_group_comment
;
The symmetry employed for this shelxl refinement is uniquely defined
by the following loop, which should always be used as a source of
symmetry information in preference to the above space-group names.
They are only intended as comments.
;
_shelx_estimated_absorpt_t_max 0.999
_shelx_estimated_absorpt_t_min 0.989
_olex2_refinement_description
;
1. Fixed Uiso
 At 1.2 times of:
  All C(H) groups, All C(H,H) groups, All O(H) groups, All O(H,H) groups
 At 1.5 times of:
  All C(H,H,H) groups
2. Restrained distances
 O1S-C1S \\sim O1S-C1'S
 with sigma of 0.02
 O1S-C1S \\sim O1'S-C1'S
 with sigma of 0.02
 O1'S-H1'S \\sim O1S-H1S
 with sigma of 0.02
 C2S-C1S \\sim C2'S-C1'S
 with sigma of 0.02
3. Uiso/Uaniso restraints and constraints
Uanis(C19) \\sim Ueq, Uanis(C24) \\sim Ueq: with sigma of 0.05 and sigma for
terminal atoms of 0.1
Uanis(O1S) \\sim Ueq: with sigma of 0.005 and sigma for terminal atoms of 0.01
Uanis(O1) \\sim Ueq, Uanis(C23) \\sim Ueq, Uanis(O2) \\sim Ueq, Uanis(C24)
\\sim Ueq, Uanis(C19) \\sim Ueq: with sigma of 0.005 and sigma for terminal
atoms of 0.01
Uanis(C22) \\sim Ueq, Uanis(C10) \\sim Ueq, Uanis(C1) \\sim Ueq: with sigma of
0.005 and sigma for terminal atoms of 0.01
Uanis(C1S) \\sim Ueq, Uanis(C1'S) \\sim Ueq, Uanis(C2'S) \\sim Ueq, Uanis(C2S)
\\sim Ueq: with sigma of 0.005 and sigma for terminal atoms of 0.01
Uanis(C12) \\sim Ueq, Uanis(C4) \\sim Ueq: with sigma of 0.05 and sigma for
terminal atoms of 0.1
Uanis(C4) \\sim Ueq, Uanis(C12) \\sim Ueq, Uanis(C13) \\sim Ueq: with sigma of
0.005 and sigma for terminal atoms of 0.01
Uanis(O1S) = Uanis(O1'S)
Uanis(C1'S) = Uanis(C1S)
Uanis(C2'S) = Uanis(C2S)
4. Others
 Sof(O1S)=Sof(H1S)=Sof(C1S)=Sof(H1SA)=Sof(H1SB)=Sof(C2S)=Sof(H2SA)=Sof(H2SB)=
 Sof(H2SC)=1-FVAR(1)
 Sof(O1'S)=Sof(H1'S)=Sof(C1'S)=Sof(H1'A)=Sof(H1'B)=Sof(C2'S)=Sof(H2'A)=
 Sof(H2'B)=Sof(H2'C)=FVAR(1)
5.a Riding coordinates:
 O4(H4), O2S(H2SD,H2SE), O1S(H1S), O1'S(H1'S)
5.b Ternary CH refined with riding coordinates:
 C5(H5), C7(H7), C9(H9), C22(H22)
5.c Secondary CH2 refined with riding coordinates:
 C8(H8A,H8B), C10(H10A,H10B), C15(H15A,H15B), C16(H16A,H16B), C18(H18A,H18B),
 C19(H19A,H19B), C1S(H1SA,H1SB), C1'S(H1'A,H1'B)
5.d Aromatic/amide H refined with riding coordinates:
 C1(H1), C2(H2)
5.e Idealised Me refined as rotating group:
 C17(H17A,H17C,H17B), C21(H21A,H21B,H21C), C23(H23A,H23B,H23C), C24(H24A,H24B,
 H24C), C2S(H2SA,H2SB,H2SC), C2'S(H2'A,H2'B,H2'C)
;
_olex2_submission_special_instructions 'No special instructions were received'

loop_
_space_group_symop_operation_xyz
'x, y, z'
'-x+1/2, -y, z+1/2'
'-x, y+1/2, -z+1/2'
'x+1/2, -y+1/2, -z'

loop_
_atom_site_label
_atom_site_type_symbol
_atom_site_fract_x
_atom_site_fract_y
_atom_site_fract_z
_atom_site_U_iso_or_equiv
_atom_site_adp_type
_atom_site_occupancy
_atom_site_site_symmetry_order
_atom_site_calc_flag
_atom_site_refinement_flags_posn
_atom_site_refinement_flags_adp
_atom_site_refinement_flags_occupancy
_atom_site_disorder_assembly
_atom_site_disorder_group
F1 F 0.1700(6) 0.5556(5) 0.56768(17) 0.0320(12) Uani 1 1 d . . . . .
F2 F 0.1339(5) 0.3489(5) 0.58598(16) 0.0269(11) Uani 1 1 d . . . . .
O1 O 0.0044(8) 0.6966(6) 0.2360(2) 0.0335(15) Uani 1 1 d . U . . .
O2 O 0.1433(6) 0.6777(5) 0.34574(19) 0.0233(12) Uani 1 1 d . U . . .
O3 O 0.0582(6) 0.5513(5) 0.44560(18) 0.0195(11) Uani 1 1 d . . . . .
O4 O 0.2429(6) 0.2729(5) 0.48765(19) 0.0201(12) Uani 1 1 d . . . . .
H4 H 0.2346 0.2076 0.5094 0.024 Uiso 1 1 d R U . . .
N1 N 0.6721(7) 0.5214(6) 0.3546(2) 0.0174(13) Uani 1 1 d . . . . .
C1 C 0.3406(10) 0.5324(7) 0.2100(3) 0.0243(17) Uani 1 1 d . U . . .
H1 H 0.3845 0.4912 0.1801 0.029 Uiso 1 1 calc R U . . .
C2 C 0.2119(10) 0.5973(8) 0.2035(3) 0.0274(19) Uani 1 1 d . . . . .
H2 H 0.1734 0.6036 0.1683 0.033 Uiso 1 1 calc R U . . .
C3 C 0.1382(10) 0.6529(7) 0.2464(3) 0.0247(18) Uani 1 1 d . . . . .
C4 C 0.2044(9) 0.6481(7) 0.2964(3) 0.0232(16) Uani 1 1 d . U . . .
C5 C 0.2467(8) 0.6390(7) 0.3876(3) 0.0166(15) Uani 1 1 d . . . . .
H5 H 0.2655 0.7154 0.4119 0.020 Uiso 1 1 calc R U . . .
C6 C 0.1907(8) 0.5219(6) 0.4213(2) 0.0161(14) Uani 1 1 d . . . . .
C7 C 0.3074(8) 0.4952(6) 0.4634(2) 0.0139(13) Uani 1 1 d . . . . .
H7 H 0.3286 0.5816 0.4808 0.017 Uiso 1 1 calc R U . . .
C8 C 0.4464(9) 0.4503(7) 0.4344(2) 0.0193(15) Uani 1 1 d . . . . .
H8A H 0.5248 0.5079 0.4454 0.023 Uiso 1 1 calc R U . . .
H8B H 0.4696 0.3591 0.4449 0.023 Uiso 1 1 calc R U . . .
C9 C 0.5572(8) 0.4324(7) 0.3382(3) 0.0170(14) Uani 1 1 d . . . . .
H9 H 0.5885 0.3406 0.3460 0.020 Uiso 1 1 calc R U . . .
C10 C 0.5229(9) 0.4397(7) 0.2759(3) 0.0200(15) Uani 1 1 d . U . . .
H10A H 0.6078 0.4697 0.2567 0.024 Uiso 1 1 calc R U . . .
H10B H 0.5010 0.3501 0.2630 0.024 Uiso 1 1 calc R U . . .
C11 C 0.4035(9) 0.5290(7) 0.2610(3) 0.0209(17) Uani 1 1 d . . . . .
C12 C 0.3367(9) 0.5979(7) 0.3011(3) 0.0211(16) Uani 1 1 d . U . . .
C13 C 0.3819(8) 0.5993(6) 0.3590(3) 0.0155(14) Uani 1 1 d . U . . .
C14 C 0.4248(9) 0.4586(7) 0.3730(3) 0.0168(15) Uani 1 1 d . . . . .
C15 C 0.4980(10) 0.6959(7) 0.3704(3) 0.0255(18) Uani 1 1 d . . . . .
H15A H 0.5120 0.7017 0.4098 0.031 Uiso 1 1 calc R U . . .
H15B H 0.4689 0.7838 0.3575 0.031 Uiso 1 1 calc R U . . .
C16 C 0.6375(9) 0.6597(7) 0.3437(3) 0.0207(16) Uani 1 1 d . . . . .
H16A H 0.6310 0.6739 0.3043 0.025 Uiso 1 1 calc R U . . .
H16B H 0.7126 0.7170 0.3579 0.025 Uiso 1 1 calc R U . . .
C17 C 0.8051(9) 0.4905(8) 0.3290(3) 0.0244(17) Uani 1 1 d . . . . .
H17A H 0.7998 0.5119 0.2905 0.037 Uiso 1 1 calc R U . . .
H17C H 0.8251 0.3967 0.3333 0.037 Uiso 1 1 calc R U . . .
H17B H 0.8797 0.5421 0.3458 0.037 Uiso 1 1 calc R U . . .
C18 C 0.1706(8) 0.4046(6) 0.3842(2) 0.0142(14) Uani 1 1 d . . . . .
H18A H 0.1057 0.4286 0.3546 0.017 Uiso 1 1 calc R U . . .
H18B H 0.1282 0.3313 0.4047 0.017 Uiso 1 1 calc R U . . .
C19 C 0.3110(8) 0.3601(6) 0.3602(3) 0.0149(13) Uani 1 1 d . U . . .
H19A H 0.3366 0.2733 0.3752 0.018 Uiso 1 1 calc R U . . .
H19B H 0.3018 0.3510 0.3206 0.018 Uiso 1 1 calc R U . . .
C20 C 0.2775(9) 0.3965(7) 0.5103(2) 0.0174(15) Uani 1 1 d . . . . .
C21 C 0.4019(9) 0.3858(8) 0.5483(3) 0.0220(16) Uani 1 1 d . . . . .
H21A H 0.3805 0.3228 0.5770 0.033 Uiso 1 1 calc R U . . .
H21B H 0.4213 0.4720 0.5642 0.033 Uiso 1 1 calc R U . . .
H21C H 0.4841 0.3558 0.5281 0.033 Uiso 1 1 calc R U . . .
C22 C 0.1495(9) 0.4361(7) 0.5439(3) 0.0205(15) Uani 1 1 d . U . . .
H22 H 0.0635 0.4376 0.5209 0.025 Uiso 1 1 calc R U . . .
C23 C -0.0448(12) 0.8085(8) 0.2666(3) 0.035(2) Uani 1 1 d . U . . .
H23A H -0.1322 0.8411 0.2509 0.052 Uiso 1 1 calc R U . . .
H23B H 0.0259 0.8782 0.2657 0.052 Uiso 1 1 calc R U . . .
H23C H -0.0614 0.7821 0.3041 0.052 Uiso 1 1 calc R U . . .
C24 C 0.0376(11) 0.6831(8) 0.4654(3) 0.033(2) Uani 1 1 d . U . . .
H24A H 0.1235 0.7137 0.4829 0.049 Uiso 1 1 calc R U . . .
H24B H -0.0394 0.6838 0.4914 0.049 Uiso 1 1 calc R U . . .
H24C H 0.0149 0.7413 0.4351 0.049 Uiso 1 1 calc R U . . .
O2S O 0.2918(6) 0.0486(5) 0.54627(18) 0.0208(11) Uani 1 1 d . . . . .
H2SD H 0.2695 0.0183 0.5736 0.025 Uiso 1 1 d R U . . .
H2SE H 0.3762 0.0440 0.5408 0.025 Uiso 1 1 d R U . . .
O1S O 0.2334(16) 0.9278(18) 0.4460(6) 0.028(3) Uani 0.515(11) 1 d D U P A 1
H1S H 0.2975 0.9432 0.4737 0.034 Uiso 0.515(11) 1 d DR U P A 1
C1S C 0.2825(19) 1.0205(14) 0.4074(5) 0.025(3) Uani 0.515(11) 1 d D U P A 1
H1SA H 0.3842 1.0088 0.4017 0.030 Uiso 0.515(11) 1 calc R U P A 1
H1SB H 0.2662 1.1108 0.4207 0.030 Uiso 0.515(11) 1 calc R U P A 1
C2S C 0.2064(18) 1.0005(15) 0.3552(5) 0.024(2) Uani 0.515(11) 1 d D U P A 1
H2SA H 0.2286 1.0727 0.3304 0.036 Uiso 0.515(11) 1 calc R U P A 1
H2SB H 0.1054 0.9988 0.3619 0.036 Uiso 0.515(11) 1 calc R U P A 1
H2SC H 0.2354 0.9171 0.3390 0.036 Uiso 0.515(11) 1 calc R U P A 1
O1'S O 0.2886(16) 0.944(2) 0.4390(7) 0.028(3) Uani 0.485(11) 1 d D . P A 2
H1'S H 0.2434 0.9593 0.4708 0.034 Uiso 0.485(11) 1 d DR U P A 2
C1'S C 0.211(2) 1.0119(16) 0.3978(6) 0.025(3) Uani 0.485(11) 1 d D U P A 2
H1'A H 0.1964 1.1043 0.4090 0.030 Uiso 0.485(11) 1 calc R U P A 2
H1'B H 0.1182 0.9703 0.3936 0.030 Uiso 0.485(11) 1 calc R U P A 2
C2'S C 0.2871(19) 1.0091(16) 0.3444(6) 0.024(2) Uani 0.485(11) 1 d D U P A 2
H2'A H 0.2410 1.0691 0.3191 0.036 Uiso 0.485(11) 1 calc R U P A 2
H2'B H 0.2852 0.9197 0.3298 0.036 Uiso 0.485(11) 1 calc R U P A 2
H2'C H 0.3844 1.0367 0.3497 0.036 Uiso 0.485(11) 1 calc R U P A 2

loop_
_atom_site_aniso_label
_atom_site_aniso_U_11
_atom_site_aniso_U_22
_atom_site_aniso_U_33
_atom_site_aniso_U_23
_atom_site_aniso_U_13
_atom_site_aniso_U_12
F1 0.053(3) 0.023(2) 0.020(2) -0.0055(18) 0.010(2) 0.005(2)
F2 0.033(3) 0.033(2) 0.015(2) 0.0101(18) 0.0036(19) -0.001(2)
O1 0.048(4) 0.028(3) 0.024(3) 0.000(2) -0.001(3) 0.010(3)
O2 0.036(3) 0.022(2) 0.012(2) 0.0038(18) 0.001(2) 0.006(2)
O3 0.028(3) 0.017(2) 0.013(2) 0.0011(19) 0.002(2) 0.002(2)
O4 0.036(3) 0.012(2) 0.012(2) 0.0006(18) 0.001(2) -0.004(2)
N1 0.021(3) 0.018(3) 0.014(2) 0.001(2) 0.005(2) 0.002(2)
C1 0.041(4) 0.020(3) 0.012(3) -0.002(2) 0.002(3) 0.003(3)
C2 0.045(6) 0.024(4) 0.013(3) 0.004(3) -0.004(3) 0.004(4)
C3 0.041(5) 0.017(3) 0.016(3) 0.003(3) -0.004(3) 0.005(4)
C4 0.037(4) 0.016(3) 0.016(3) 0.004(2) -0.001(3) 0.001(3)
C5 0.026(4) 0.014(3) 0.010(3) -0.001(2) -0.004(3) 0.003(3)
C6 0.026(4) 0.014(3) 0.008(3) 0.002(2) 0.003(3) 0.006(3)
C7 0.019(4) 0.012(3) 0.010(3) 0.000(2) 0.002(3) 0.002(3)
C8 0.031(4) 0.017(3) 0.010(3) 0.005(2) 0.005(3) 0.003(3)
C9 0.022(4) 0.017(3) 0.012(3) -0.001(2) 0.001(3) 0.002(3)
C10 0.029(4) 0.020(3) 0.011(3) -0.001(2) 0.000(3) 0.006(3)
C11 0.035(5) 0.013(3) 0.015(3) -0.002(3) -0.001(3) 0.003(3)
C12 0.036(4) 0.016(3) 0.011(3) 0.002(2) 0.002(3) 0.001(3)
C13 0.024(4) 0.010(3) 0.013(3) -0.001(2) 0.005(2) 0.003(3)
C14 0.030(4) 0.010(3) 0.010(3) -0.002(2) 0.002(3) 0.003(3)
C15 0.046(6) 0.013(3) 0.017(3) 0.003(3) -0.001(3) -0.002(3)
C16 0.027(4) 0.017(3) 0.018(3) 0.002(3) 0.008(3) -0.001(3)
C17 0.029(5) 0.029(4) 0.015(3) 0.002(3) -0.005(3) 0.002(4)
C18 0.020(4) 0.012(3) 0.010(3) 0.003(2) 0.000(3) -0.005(3)
C19 0.016(3) 0.012(3) 0.016(3) -0.001(2) 0.005(2) -0.001(2)
C20 0.030(5) 0.014(3) 0.008(3) -0.001(2) 0.001(3) 0.000(3)
C21 0.028(5) 0.024(4) 0.014(3) 0.002(3) 0.005(3) 0.000(3)
C22 0.027(4) 0.023(3) 0.012(3) 0.001(2) 0.006(3) 0.000(3)
C23 0.055(6) 0.026(4) 0.023(4) 0.005(3) 0.002(4) 0.011(4)
C24 0.058(6) 0.015(3) 0.026(4) 0.001(3) 0.011(4) 0.008(4)
O2S 0.030(3) 0.020(2) 0.012(2) 0.0060(19) 0.002(2) 0.003(2)
O1S 0.033(8) 0.031(5) 0.021(4) -0.003(3) -0.003(6) 0.017(7)
C1S 0.030(5) 0.023(4) 0.022(4) -0.003(3) 0.002(4) -0.004(4)
C2S 0.025(6) 0.026(4) 0.021(5) -0.001(4) 0.013(5) 0.011(5)
O1'S 0.033(8) 0.031(5) 0.021(4) -0.003(3) -0.003(6) 0.017(7)
C1'S 0.030(5) 0.023(4) 0.022(4) -0.003(3) 0.002(4) -0.004(4)
C2'S 0.025(6) 0.026(4) 0.021(5) -0.001(4) 0.013(5) 0.011(5)

loop_
_atom_type_symbol
_atom_type_description
_atom_type_scat_dispersion_real
_atom_type_scat_dispersion_imag
_atom_type_scat_source
C C 0.0033 0.0016 'International Tables Vol C Tables 4.2.6.8 and 6.1.1.4'
H H 0.0000 0.0000 'International Tables Vol C Tables 4.2.6.8 and 6.1.1.4'
F F 0.0171 0.0103 'International Tables Vol C Tables 4.2.6.8 and 6.1.1.4'
N N 0.0061 0.0033 'International Tables Vol C Tables 4.2.6.8 and 6.1.1.4'
O O 0.0106 0.0060 'International Tables Vol C Tables 4.2.6.8 and 6.1.1.4'

loop_
_geom_angle_atom_site_label_1
_geom_angle_atom_site_label_2
_geom_angle_atom_site_label_3
_geom_angle
_geom_angle_site_symmetry_1
_geom_angle_site_symmetry_3
_geom_angle_publ_flag
C3 O1 C23 117.2(7) . . ?
C4 O2 C5 106.1(6) . . ?
C6 O3 C24 117.2(6) . . ?
C20 O4 H4 117.4 . . ?
C16 N1 C9 111.6(6) . . ?
C17 N1 C9 113.2(5) . . ?
C17 N1 C16 108.8(6) . . ?
C2 C1 H1 120.3 . . ?
C11 C1 H1 120.3 . . ?
C11 C1 C2 119.5(7) . . ?
C1 C2 H2 118.5 . . ?
C3 C2 C1 122.9(7) . . ?
C3 C2 H2 118.5 . . ?
O1 C3 C2 117.2(7) . . ?
O1 C3 C4 126.8(7) . . ?
C4 C3 C2 115.8(8) . . ?
O2 C4 C3 125.8(8) . . ?
C12 C4 O2 113.2(6) . . ?
C12 C4 C3 120.6(7) . . ?
O2 C5 H5 109.5 . . ?
O2 C5 C6 110.5(6) . . ?
O2 C5 C13 108.0(5) . . ?
C6 C5 H5 109.5 . . ?
C13 C5 H5 109.5 . . ?
C13 C5 C6 109.7(6) . . ?
O3 C6 C5 111.8(5) . . ?
O3 C6 C7 112.8(5) . . ?
O3 C6 C18 107.9(6) . . ?
C5 C6 C7 104.4(6) . . ?
C18 C6 C5 108.8(5) . . ?
C18 C6 C7 111.2(5) . . ?
C6 C7 H7 106.3 . . ?
C6 C7 C8 110.4(5) . . ?
C6 C7 C20 118.8(6) . . ?
C8 C7 H7 106.3 . . ?
C20 C7 H7 106.3 . . ?
C20 C7 C8 107.9(5) . . ?
C7 C8 H8A 109.9 . . ?
C7 C8 H8B 109.9 . . ?
H8A C8 H8B 108.3 . . ?
C14 C8 C7 108.8(6) . . ?
C14 C8 H8A 109.9 . . ?
C14 C8 H8B 109.9 . . ?
N1 C9 H9 107.2 . . ?
N1 C9 C10 113.2(6) . . ?
N1 C9 C14 110.2(5) . . ?
C10 C9 H9 107.2 . . ?
C14 C9 H9 107.2 . . ?
C14 C9 C10 111.4(6) . . ?
C9 C10 H10A 108.5 . . ?
C9 C10 H10B 108.5 . . ?
H10A C10 H10B 107.5 . . ?
C11 C10 C9 115.3(6) . . ?
C11 C10 H10A 108.5 . . ?
C11 C10 H10B 108.5 . . ?
C1 C11 C10 124.3(6) . . ?
C12 C11 C1 116.2(7) . . ?
C12 C11 C10 118.8(6) . . ?
C4 C12 C11 123.9(7) . . ?
C4 C12 C13 110.2(6) . . ?
C11 C12 C13 124.3(7) . . ?
C5 C13 C14 111.7(6) . . ?
C12 C13 C5 101.7(6) . . ?
C12 C13 C14 106.6(5) . . ?
C12 C13 C15 113.4(6) . . ?
C15 C13 C5 111.2(6) . . ?
C15 C13 C14 111.8(6) . . ?
C8 C14 C9 115.5(6) . . ?
C13 C14 C8 108.1(5) . . ?
C13 C14 C9 104.6(6) . . ?
C19 C14 C8 105.6(6) . . ?
C19 C14 C9 110.8(5) . . ?
C19 C14 C13 112.4(6) . . ?
C13 C15 H15A 108.8 . . ?
C13 C15 H15B 108.8 . . ?
C13 C15 C16 113.7(6) . . ?
H15A C15 H15B 107.7 . . ?
C16 C15 H15A 108.8 . . ?
C16 C15 H15B 108.8 . . ?
N1 C16 C15 110.3(6) . . ?
N1 C16 H16A 109.6 . . ?
N1 C16 H16B 109.6 . . ?
C15 C16 H16A 109.6 . . ?
C15 C16 H16B 109.6 . . ?
H16A C16 H16B 108.1 . . ?
N1 C17 H17A 109.5 . . ?
N1 C17 H17C 109.5 . . ?
N1 C17 H17B 109.5 . . ?
H17A C17 H17C 109.5 . . ?
H17A C17 H17B 109.5 . . ?
H17C C17 H17B 109.5 . . ?
C6 C18 H18A 109.5 . . ?
C6 C18 H18B 109.5 . . ?
C6 C18 C19 110.8(6) . . ?
H18A C18 H18B 108.1 . . ?
C19 C18 H18A 109.5 . . ?
C19 C18 H18B 109.5 . . ?
C14 C19 C18 110.6(5) . . ?
C14 C19 H19A 109.5 . . ?
C14 C19 H19B 109.5 . . ?
C18 C19 H19A 109.5 . . ?
C18 C19 H19B 109.5 . . ?
H19A C19 H19B 108.1 . . ?
O4 C20 C7 108.5(5) . . ?
O4 C20 C21 111.4(6) . . ?
O4 C20 C22 105.2(6) . . ?
C21 C20 C7 111.3(6) . . ?
C21 C20 C22 107.9(5) . . ?
C22 C20 C7 112.4(6) . . ?
C20 C21 H21A 109.5 . . ?
C20 C21 H21B 109.5 . . ?
C20 C21 H21C 109.5 . . ?
H21A C21 H21B 109.5 . . ?
H21A C21 H21C 109.5 . . ?
H21B C21 H21C 109.5 . . ?
F1 C22 F2 105.2(5) . . ?
F1 C22 C20 110.8(6) . . ?
F1 C22 H22 110.5 . . ?
F2 C22 C20 109.1(6) . . ?
F2 C22 H22 110.5 . . ?
C20 C22 H22 110.5 . . ?
O1 C23 H23A 109.5 . . ?
O1 C23 H23B 109.5 . . ?
O1 C23 H23C 109.5 . . ?
H23A C23 H23B 109.5 . . ?
H23A C23 H23C 109.5 . . ?
H23B C23 H23C 109.5 . . ?
O3 C24 H24A 109.5 . . ?
O3 C24 H24B 109.5 . . ?
O3 C24 H24C 109.5 . . ?
H24A C24 H24B 109.5 . . ?
H24A C24 H24C 109.5 . . ?
H24B C24 H24C 109.5 . . ?
H2SD O2S H2SE 113.2 . . ?
C1S O1S H1S 99.7 . . ?
O1S C1S H1SA 109.8 . . ?
O1S C1S H1SB 109.8 . . ?
O1S C1S C2S 109.4(14) . . ?
H1SA C1S H1SB 108.3 . . ?
C2S C1S H1SA 109.8 . . ?
C2S C1S H1SB 109.8 . . ?
C1S C2S H2SA 109.5 . . ?
C1S C2S H2SB 109.5 . . ?
C1S C2S H2SC 109.5 . . ?
H2SA C2S H2SB 109.5 . . ?
H2SA C2S H2SC 109.5 . . ?
H2SB C2S H2SC 109.5 . . ?
C1'S O1'S H1'S 106.8 . . ?
O1'S C1'S H1'A 109.3 . . ?
O1'S C1'S H1'B 109.3 . . ?
O1'S C1'S C2'S 111.5(15) . . ?
H1'A C1'S H1'B 108.0 . . ?
C2'S C1'S H1'A 109.3 . . ?
C2'S C1'S H1'B 109.3 . . ?
C1'S C2'S H2'A 109.5 . . ?
C1'S C2'S H2'B 109.5 . . ?
C1'S C2'S H2'C 109.5 . . ?
H2'A C2'S H2'B 109.5 . . ?
H2'A C2'S H2'C 109.5 . . ?
H2'B C2'S H2'C 109.5 . . ?

loop_
_geom_bond_atom_site_label_1
_geom_bond_atom_site_label_2
_geom_bond_distance
_geom_bond_site_symmetry_2
_geom_bond_publ_flag
F1 C22 1.366(8) . ?
F2 C22 1.379(8) . ?
O1 C3 1.378(11) . ?
O1 C23 1.449(10) . ?
O2 C4 1.389(9) . ?
O2 C5 1.486(8) . ?
O3 C6 1.435(9) . ?
O3 C24 1.442(9) . ?
O4 H4 0.8604 . ?
O4 C20 1.418(8) . ?
N1 C9 1.481(9) . ?
N1 C16 1.472(9) . ?
N1 C17 1.456(10) . ?
C1 H1 0.9500 . ?
C1 C2 1.406(12) . ?
C1 C11 1.400(10) . ?
C2 H2 0.9500 . ?
C2 C3 1.397(11) . ?
C3 C4 1.394(10) . ?
C4 C12 1.369(12) . ?
C5 H5 1.0000 . ?
C5 C6 1.552(9) . ?
C5 C13 1.528(10) . ?
C6 C7 1.553(10) . ?
C6 C18 1.520(9) . ?
C7 H7 1.0000 . ?
C7 C8 1.578(10) . ?
C7 C20 1.564(9) . ?
C8 H8A 0.9900 . ?
C8 H8B 0.9900 . ?
C8 C14 1.540(9) . ?
C9 H9 1.0000 . ?
C9 C10 1.580(9) . ?
C9 C14 1.556(10) . ?
C10 H10A 0.9900 . ?
C10 H10B 0.9900 . ?
C10 C11 1.505(11) . ?
C11 C12 1.376(10) . ?
C12 C13 1.499(9) . ?
C13 C14 1.530(9) . ?
C13 C15 1.509(11) . ?
C14 C19 1.513(10) . ?
C15 H15A 0.9900 . ?
C15 H15B 0.9900 . ?
C15 C16 1.533(12) . ?
C16 H16A 0.9900 . ?
C16 H16B 0.9900 . ?
C17 H17A 0.9800 . ?
C17 H17C 0.9800 . ?
C17 H17B 0.9800 . ?
C18 H18A 0.9900 . ?
C18 H18B 0.9900 . ?
C18 C19 1.536(10) . ?
C19 H19A 0.9900 . ?
C19 H19B 0.9900 . ?
C20 C21 1.520(11) . ?
C20 C22 1.534(10) . ?
C21 H21A 0.9800 . ?
C21 H21B 0.9800 . ?
C21 H21C 0.9800 . ?
C22 H22 1.0000 . ?
C23 H23A 0.9800 . ?
C23 H23B 0.9800 . ?
C23 H23C 0.9800 . ?
C24 H24A 0.9800 . ?
C24 H24B 0.9800 . ?
C24 H24C 0.9800 . ?
O2S H2SD 0.7755 . ?
O2S H2SE 0.8192 . ?
O1S H1S 0.9341 . ?
O1S C1S 1.424(16) . ?
C1S H1SA 0.9900 . ?
C1S H1SB 0.9900 . ?
C1S C2S 1.499(18) . ?
C2S H2SA 0.9800 . ?
C2S H2SB 0.9800 . ?
C2S H2SC 0.9800 . ?
O1'S H1'S 0.9130 . ?
O1'S C1'S 1.439(18) . ?
C1'S H1'A 0.9900 . ?
C1'S H1'B 0.9900 . ?
C1'S C2'S 1.511(17) . ?
C2'S H2'A 0.9800 . ?
C2'S H2'B 0.9800 . ?
C2'S H2'C 0.9800 . ?

loop_
_geom_torsion_atom_site_label_1
_geom_torsion_atom_site_label_2
_geom_torsion_atom_site_label_3
_geom_torsion_atom_site_label_4
_geom_torsion
_geom_torsion_site_symmetry_1
_geom_torsion_site_symmetry_2
_geom_torsion_site_symmetry_3
_geom_torsion_site_symmetry_4
_geom_torsion_publ_flag
O1 C3 C4 O2 5.1(13) . . . . ?
O1 C3 C4 C12 177.7(8) . . . . ?
O2 C4 C12 C11 161.6(7) . . . . ?
O2 C4 C12 C13 -4.5(9) . . . . ?
O2 C5 C6 O3 -56.6(7) . . . . ?
O2 C5 C6 C7 -178.9(5) . . . . ?
O2 C5 C6 C18 62.4(7) . . . . ?
O2 C5 C13 C12 -8.8(7) . . . . ?
O2 C5 C13 C14 -122.1(6) . . . . ?
O2 C5 C13 C15 112.2(6) . . . . ?
O3 C6 C7 C8 174.6(5) . . . . ?
O3 C6 C7 C20 49.3(8) . . . . ?
O3 C6 C18 C19 -175.3(5) . . . . ?
O4 C20 C22 F1 -179.5(5) . . . . ?
O4 C20 C22 F2 65.2(7) . . . . ?
N1 C9 C10 C11 -96.4(8) . . . . ?
N1 C9 C14 C8 -54.9(8) . . . . ?
N1 C9 C14 C13 63.9(7) . . . . ?
N1 C9 C14 C19 -174.8(5) . . . . ?
C1 C2 C3 O1 -170.7(7) . . . . ?
C1 C2 C3 C4 4.1(12) . . . . ?
C1 C11 C12 C4 11.7(11) . . . . ?
C1 C11 C12 C13 175.8(7) . . . . ?
C2 C1 C11 C10 166.2(7) . . . . ?
C2 C1 C11 C12 -3.8(11) . . . . ?
C2 C3 C4 O2 -169.1(7) . . . . ?
C2 C3 C4 C12 3.5(11) . . . . ?
C3 C4 C12 C11 -11.9(12) . . . . ?
C3 C4 C12 C13 -177.9(7) . . . . ?
C4 O2 C5 C6 -113.3(6) . . . . ?
C4 O2 C5 C13 6.7(7) . . . . ?
C4 C12 C13 C5 8.1(8) . . . . ?
C4 C12 C13 C14 125.2(7) . . . . ?
C4 C12 C13 C15 -111.4(7) . . . . ?
C5 O2 C4 C3 171.5(7) . . . . ?
C5 O2 C4 C12 -1.5(8) . . . . ?
C5 C6 C7 C8 -63.8(6) . . . . ?
C5 C6 C7 C20 170.8(5) . . . . ?
C5 C6 C18 C19 63.3(7) . . . . ?
C5 C13 C14 C8 -59.7(8) . . . . ?
C5 C13 C14 C9 176.7(6) . . . . ?
C5 C13 C14 C19 56.4(7) . . . . ?
C5 C13 C15 C16 178.8(6) . . . . ?
C6 C5 C13 C12 111.7(6) . . . . ?
C6 C5 C13 C14 -1.6(8) . . . . ?
C6 C5 C13 C15 -127.3(6) . . . . ?
C6 C7 C8 C14 4.7(8) . . . . ?
C6 C7 C20 O4 58.6(8) . . . . ?
C6 C7 C20 C21 -178.4(6) . . . . ?
C6 C7 C20 C22 -57.3(8) . . . . ?
C6 C18 C19 C14 -9.2(7) . . . . ?
C7 C6 C18 C19 -51.1(7) . . . . ?
C7 C8 C14 C9 173.5(6) . . . . ?
C7 C8 C14 C13 56.7(8) . . . . ?
C7 C8 C14 C19 -63.7(7) . . . . ?
C7 C20 C22 F1 -61.6(8) . . . . ?
C7 C20 C22 F2 -176.9(6) . . . . ?
C8 C7 C20 O4 -67.9(8) . . . . ?
C8 C7 C20 C21 55.0(7) . . . . ?
C8 C7 C20 C22 176.1(6) . . . . ?
C8 C14 C19 C18 67.6(7) . . . . ?
C9 N1 C16 C15 54.5(7) . . . . ?
C9 C10 C11 C1 -168.3(7) . . . . ?
C9 C10 C11 C12 1.3(10) . . . . ?
C9 C14 C19 C18 -166.7(5) . . . . ?
C10 C9 C14 C8 178.6(6) . . . . ?
C10 C9 C14 C13 -62.6(7) . . . . ?
C10 C9 C14 C19 58.7(7) . . . . ?
C10 C11 C12 C4 -158.8(7) . . . . ?
C10 C11 C12 C13 5.3(12) . . . . ?
C11 C1 C2 C3 -3.9(12) . . . . ?
C11 C12 C13 C5 -157.9(7) . . . . ?
C11 C12 C13 C14 -40.8(10) . . . . ?
C11 C12 C13 C15 82.6(9) . . . . ?
C12 C13 C14 C8 -169.9(7) . . . . ?
C12 C13 C14 C9 66.5(7) . . . . ?
C12 C13 C14 C19 -53.8(7) . . . . ?
C12 C13 C15 C16 -67.4(8) . . . . ?
C13 C5 C6 O3 -175.6(5) . . . . ?
C13 C5 C6 C7 62.1(6) . . . . ?
C13 C5 C6 C18 -56.6(8) . . . . ?
C13 C14 C19 C18 -50.1(7) . . . . ?
C13 C15 C16 N1 -49.0(8) . . . . ?
C14 C9 C10 C11 28.5(9) . . . . ?
C14 C13 C15 C16 53.1(7) . . . . ?
C15 C13 C14 C8 65.7(8) . . . . ?
C15 C13 C14 C9 -57.9(7) . . . . ?
C15 C13 C14 C19 -178.2(5) . . . . ?
C16 N1 C9 C10 60.8(7) . . . . ?
C16 N1 C9 C14 -64.8(7) . . . . ?
C17 N1 C9 C10 -62.4(8) . . . . ?
C17 N1 C9 C14 172.1(5) . . . . ?
C17 N1 C16 C15 -179.8(6) . . . . ?
C18 C6 C7 C8 53.3(7) . . . . ?
C18 C6 C7 C20 -72.1(7) . . . . ?
C20 C7 C8 C14 136.0(6) . . . . ?
C21 C20 C22 F1 61.5(7) . . . . ?
C21 C20 C22 F2 -53.8(8) . . . . ?
C23 O1 C3 C2 -148.4(7) . . . . ?
C23 O1 C3 C4 37.4(11) . . . . ?
C24 O3 C6 C5 -37.5(8) . . . . ?
C24 O3 C6 C7 79.8(7) . . . . ?
C24 O3 C6 C18 -157.0(6) . . . . ?
